data_7207905
loop_
_publ_author_name
'Xue, Yun-Shan'
'He, Yabing'
'Ren, Shi-Bin'
'Yue, Yanfeng'
'Zhou, Le'
'Li, Yi-Zhi'
'Du, Hong-Bin'
'You, Xiao-Zeng'
'Chen, Banglin'

_publ_section_title
;
 A robust microporous metal--organic framework constructed from a flexible
 organic linker for acetylene storage at ambient temperature
;
_journal_issue 20
_journal_name_full 'Journal of Materials Chemistry'
_journal_page_first 10195
_journal_paper_doi 10.1039/c2jm15538a
_journal_volume 22
_journal_year 2012
_chemical_formula_sum 'C37 H28 Cu4 O24'
_chemical_formula_weight 1110.75
_chemical_name_systematic
;
?
;
_space_group_IT_number 57
_symmetry_cell_setting orthorhombic
_symmetry_space_group_name_Hall '-P 2c 2b'
_symmetry_space_group_name_H-M 'P b c m'
_atom_sites_solution_hydrogens geom
_atom_sites_solution_primary direct
_atom_sites_solution_secondary difmap
_audit_creation_method SHELXL-97
_cell_angle_alpha 90.00
_cell_angle_beta 90.00
_cell_angle_gamma 90.00
_cell_formula_units_Z 4
_cell_length_a 12.100(3)
_cell_length_b 26.162(4)
_cell_length_c 26.162(3)
_cell_measurement_reflns_used 3227
_cell_measurement_temperature 291(2)
_cell_measurement_theta_max 19.007
_cell_measurement_theta_min 2.200
_cell_volume 8282(3)
_computing_cell_refinement 'Bruker SMART '
_computing_data_collection 'Bruker SMART '
_computing_data_reduction 'Bruker SAINT '
_computing_molecular_graphics 'Bruker SHELXTL'
_computing_publication_material 'Bruker SHELXTL'
_computing_structure_refinement 'SHELXL-97 (Sheldrick, 1997)'
_computing_structure_solution 'SHELXS-97 (Sheldrick, 1990)'
_diffrn_ambient_temperature 291(2)
_diffrn_measured_fraction_theta_full 0.999
_diffrn_measured_fraction_theta_max 0.999
_diffrn_measurement_device_type 'Bruker Smart Apex CCD'
_diffrn_measurement_method 'phi and omega scans '
_diffrn_radiation_monochromator graphite
_diffrn_radiation_source 'fine-focus sealed tube'
_diffrn_radiation_type MoK\a
_diffrn_radiation_wavelength 0.71073
_diffrn_reflns_av_R_equivalents 0.0613
_diffrn_reflns_av_sigmaI/netI 0.0386
_diffrn_reflns_limit_h_max 10
_diffrn_reflns_limit_h_min -14
_diffrn_reflns_limit_k_max 32
_diffrn_reflns_limit_k_min -32
_diffrn_reflns_limit_l_max 32
_diffrn_reflns_limit_l_min -32
_diffrn_reflns_number 42618
_diffrn_reflns_theta_full 26.00
_diffrn_reflns_theta_max 26.00
_diffrn_reflns_theta_min 1.74
_exptl_absorpt_coefficient_mu 1.060
_exptl_absorpt_correction_T_max 0.8003
_exptl_absorpt_correction_T_min 0.7557
_exptl_absorpt_correction_type multi-scan
_exptl_absorpt_process_details 'SADABS; Bruker, 2000'
_exptl_crystal_colour blue
_exptl_crystal_density_diffrn 0.891
_exptl_crystal_density_method 'not measured'
_exptl_crystal_description block
_exptl_crystal_F_000 2232
_exptl_crystal_size_max 0.28
_exptl_crystal_size_mid 0.24
_exptl_crystal_size_min 0.22
_refine_diff_density_max 0.231
_refine_diff_density_min -0.344
_refine_diff_density_rms 0.057
_refine_ls_extinction_method none
_refine_ls_goodness_of_fit_ref 1.069
_refine_ls_hydrogen_treatment constr
_refine_ls_matrix_type full
_refine_ls_number_parameters 300
_refine_ls_number_reflns 8312
_refine_ls_number_restraints 0
_refine_ls_restrained_S_all 1.069
_refine_ls_R_factor_all 0.0627
_refine_ls_R_factor_gt 0.0468
_refine_ls_shift/su_max 0.000
_refine_ls_shift/su_mean 0.000
_refine_ls_structure_factor_coef Fsqd
_refine_ls_weighting_details 'calc w=1/[\s^2^(Fo^2^)+(0.0600P)^2^+1.9900P] where P=(Fo^2^+2Fc^2^)/3'
_refine_ls_weighting_scheme calc
_refine_ls_wR_factor_gt 0.1129
_refine_ls_wR_factor_ref 0.1200
_reflns_number_gt 6509
_reflns_number_total 8312
_reflns_threshold_expression >2sigma(I)
_cod_data_source_file c2jm15538a.txt
_cod_data_source_block a
_cod_depositor_comments
;
The following automatic conversions were performed:

'_symmetry_cell_setting' value 'Orthorhombic' changed to
'orthorhombic' according to
/home/saulius/struct/CIF-dictionaries/cif_core.dic dictionary named
'cif_core.dic' version 2.4.1 from 2010-06-29.

Automatic conversion script
Id: cif_fix_values 1715 2011-07-08 13:25:40Z adriana 
;
_cod_original_sg_symbol_H-M Pbcm
_cod_database_code 7207905

loop_
_symmetry_equiv_pos_as_xyz
'x, y, z'
'-x, -y, z+1/2'
'x, -y+1/2, -z'
'-x, y+1/2, -z+1/2'
'-x, -y, -z'
'x, y, -z-1/2'
'-x, y-1/2, z'
'x, -y-1/2, z-1/2'

loop_
_atom_site_label
_atom_site_type_symbol
_atom_site_fract_x
_atom_site_fract_y
_atom_site_fract_z
_atom_site_U_iso_or_equiv
_atom_site_adp_type
_atom_site_occupancy
_atom_site_symmetry_multiplicity
_atom_site_calc_flag
_atom_site_refinement_flags
C1 C 0.2067(2) 0.16956(11) 0.86871(10) 0.0426(6) Uani 1 1 d .
C2 C 0.1549(3) 0.12661(10) 0.88725(11) 0.0486(7) Uani 1 1 d .
H2 H 0.0979 0.1115 0.8688 0.058 Uiso 1 1 calc R
C3 C 0.1883(2) 0.10591(10) 0.93374(11) 0.0460(7) Uani 1 1 d .
C4 C 0.2762(2) 0.12756(11) 0.95877(11) 0.0490(8) Uani 1 1 d .
H4 H 0.3006 0.1128 0.9891 0.059 Uiso 1 1 calc R
C5 C 0.3296(2) 0.17038(11) 0.94056(11) 0.0490(7) Uani 1 1 d .
C6 C 0.2958(3) 0.19178(12) 0.89423(11) 0.0512(7) Uani 1 1 d .
H6 H 0.3317 0.2201 0.8807 0.061 Uiso 1 1 calc R
C7 C 0.1650(3) 0.19352(11) 0.82103(11) 0.0474(7) Uani 1 1 d .
C8 C 0.1228(2) 0.06280(9) 0.95640(9) 0.0349(5) Uani 1 1 d .
C9 C 0.4676(2) 0.23324(12) 0.95609(12) 0.0496(7) Uani 1 1 d .
H9A H 0.4159 0.2603 0.9478 0.060 Uiso 1 1 calc R
H9B H 0.5119 0.2262 0.9260 0.060 Uiso 1 1 calc R
C10 C 0.5419(3) 0.2500 1.0000 0.0458(9) Uani 1 2 d S
C11 C 0.6143(3) 0.20500(12) 1.01562(12) 0.0516(8) Uani 1 1 d .
H11A H 0.5691 0.1755 1.0239 0.062 Uiso 1 1 calc R
H11B H 0.6642 0.1958 0.9881 0.062 Uiso 1 1 calc R
C12 C 0.7584(3) 0.19302(12) 1.07668(13) 0.0569(9) Uani 1 1 d .
C13 C 0.7925(2) 0.14684(10) 1.05600(11) 0.0449(7) Uani 1 1 d .
H13 H 0.7543 0.1330 1.0284 0.054 Uiso 1 1 calc R
C14 C 0.8829(2) 0.12097(11) 1.07591(11) 0.0450(6) Uani 1 1 d .
C15 C 0.9385(2) 0.14191(10) 1.11740(10) 0.0443(6) Uani 1 1 d .
H15 H 0.9996 0.1252 1.1310 0.053 Uiso 1 1 calc R
C16 C 0.9034(2) 0.18755(10) 1.13861(11) 0.0451(7) Uani 1 1 d .
C17 C 0.8129(2) 0.21236(11) 1.11815(11) 0.0478(7) Uani 1 1 d .
H17 H 0.7886 0.2427 1.1328 0.057 Uiso 1 1 calc R
C18 C 0.9217(2) 0.07434(10) 1.05009(10) 0.0396(6) Uani 1 1 d .
C19 C 0.9636(2) 0.21115(10) 1.18116(10) 0.0393(6) Uani 1 1 d .
Cu1 Cu -0.01028(4) 0.204927(17) 0.7500 0.04064(13) Uani 1 2 d S
Cu2 Cu 0.14406(4) 0.276098(17) 0.7500 0.04117(13) Uani 1 2 d S
Cu3 Cu 0.92379(3) 0.006068(13) 0.964426(11) 0.03811(10) Uani 1 1 d .
O1 O 0.07820(16) 0.17383(7) 0.80208(7) 0.0437(4) Uani 1 1 d .
O2 O 0.21004(17) 0.23363(8) 0.80410(8) 0.0538(5) Uani 1 1 d .
O3 O 0.03340(15) 0.05268(7) 0.93567(7) 0.0393(4) Uani 1 1 d .
O4 O 0.16248(14) 0.04284(7) 0.99622(7) 0.0397(4) Uani 1 1 d .
O5 O 0.41002(17) 0.18948(8) 0.97037(8) 0.0548(6) Uani 1 1 d .
O6 O 0.67465(18) 0.22128(8) 1.05925(8) 0.0557(6) Uani 1 1 d .
O7 O 0.87489(17) 0.06110(7) 1.00994(8) 0.0504(5) Uani 1 1 d .
O8 O 1.00531(16) 0.05189(7) 1.06948(7) 0.0455(5) Uani 1 1 d .
O9 O 1.05168(17) 0.19130(7) 1.19733(7) 0.0457(5) Uani 1 1 d .
O10 O 0.92330(17) 0.25252(8) 1.19821(8) 0.0546(6) Uani 1 1 d .
O1W O -0.1380(3) 0.14810(12) 0.7500 0.0576(8) Uani 1 2 d S
H1X H -0.1211 0.1224 0.7750 0.069 Uiso 0.50 1 d PR
H1Y H -0.1423 0.1326 0.7168 0.069 Uiso 0.50 1 d PR
O2W O 0.2756(2) 0.33127(10) 0.7500 0.0473(6) Uani 1 2 d S
H2Y H 0.2591 0.3574 0.7254 0.057 Uiso 0.50 1 d PR
H2X H 0.2814 0.3463 0.7833 0.057 Uiso 0.50 1 d PR
O3W O 0.80149(15) 0.02116(7) 0.90608(7) 0.0407(4) Uani 1 1 d .
H3X H 0.7359 0.0345 0.9218 0.049 Uiso 1 1 d R
H3Y H 0.7842 -0.0102 0.8888 0.049 Uiso 1 1 d R

loop_
_atom_site_aniso_label
_atom_site_aniso_U_11
_atom_site_aniso_U_22
_atom_site_aniso_U_33
_atom_site_aniso_U_23
_atom_site_aniso_U_13
_atom_site_aniso_U_12
C1 0.0484(15) 0.0425(15) 0.0368(13) 0.0037(12) 0.0000(11) -0.0096(12)
C2 0.0689(19) 0.0346(15) 0.0423(15) -0.0009(12) -0.0138(14) -0.0149(13)
C3 0.0536(16) 0.0366(15) 0.0479(15) 0.0115(12) -0.0110(13) -0.0081(12)
C4 0.0513(16) 0.0515(18) 0.0442(15) 0.0269(13) -0.0203(13) -0.0193(13)
C5 0.0507(16) 0.0453(16) 0.0511(16) 0.0145(13) -0.0197(13) -0.0211(13)
C6 0.0588(18) 0.0469(17) 0.0480(16) 0.0224(13) -0.0136(14) -0.0157(13)
C7 0.0551(17) 0.0455(16) 0.0415(15) 0.0019(13) -0.0006(13) -0.0081(13)
C8 0.0397(13) 0.0305(12) 0.0345(13) 0.0015(10) -0.0122(11) -0.0010(10)
C9 0.0429(15) 0.0482(17) 0.0577(18) 0.0121(14) -0.0007(13) -0.0145(13)
C10 0.046(2) 0.045(2) 0.047(2) 0.0006(18) 0.000 0.000
C11 0.0526(16) 0.0541(18) 0.0480(16) -0.0199(14) -0.0227(13) 0.0188(14)
C12 0.0549(18) 0.0548(19) 0.0609(19) -0.0272(15) -0.0241(15) 0.0281(15)
C13 0.0460(15) 0.0364(14) 0.0523(16) -0.0185(12) -0.0208(13) 0.0095(12)
C14 0.0486(16) 0.0388(15) 0.0476(15) -0.0076(12) -0.0047(12) 0.0115(12)
C15 0.0560(16) 0.0333(14) 0.0437(14) -0.0063(11) -0.0131(12) 0.0157(12)
C16 0.0539(16) 0.0364(14) 0.0451(15) -0.0110(12) -0.0142(13) 0.0144(12)
C17 0.0521(16) 0.0417(15) 0.0498(16) -0.0198(13) -0.0194(13) 0.0228(13)
C18 0.0437(15) 0.0316(13) 0.0436(14) -0.0033(11) -0.0056(12) 0.0050(11)
C19 0.0445(15) 0.0379(15) 0.0354(13) -0.0097(11) -0.0099(11) 0.0030(11)
Cu1 0.0476(3) 0.0301(2) 0.0442(3) 0.000 0.000 -0.01131(19)
Cu2 0.0515(3) 0.0311(2) 0.0409(3) 0.000 0.000 -0.0118(2)
Cu3 0.03990(19) 0.0425(2) 0.03191(17) 0.00093(13) -0.01284(13) -0.00160(14)
O1 0.0501(11) 0.0327(10) 0.0482(11) 0.0042(8) -0.0061(9) -0.0110(8)
O2 0.0517(12) 0.0578(13) 0.0519(12) 0.0135(10) -0.0094(9) -0.0166(10)
O3 0.0405(10) 0.0446(10) 0.0326(9) 0.0018(8) -0.0133(7) -0.0031(8)
O4 0.0402(9) 0.0462(11) 0.0327(9) 0.0028(8) -0.0129(8) -0.0020(8)
O5 0.0590(12) 0.0515(12) 0.0539(12) 0.0288(10) -0.0372(10) -0.0331(10)
O6 0.0547(12) 0.0565(13) 0.0558(12) -0.0183(10) -0.0198(10) 0.0180(10)
O7 0.0532(12) 0.0399(11) 0.0579(13) -0.0125(9) -0.0225(10) 0.0091(9)
O8 0.0561(12) 0.0385(10) 0.0418(10) -0.0003(8) -0.0139(9) 0.0019(8)
O9 0.0558(12) 0.0373(10) 0.0440(10) -0.0167(8) -0.0148(9) 0.0081(9)
O10 0.0561(12) 0.0506(12) 0.0572(12) -0.0323(10) -0.0300(10) 0.0227(10)
O1W 0.0621(18) 0.0574(19) 0.0532(17) 0.000 0.000 -0.0366(15)
O2W 0.0539(16) 0.0379(15) 0.0500(15) 0.000 0.000 -0.0159(12)
O3W 0.0422(10) 0.0470(11) 0.0328(9) -0.0004(8) -0.0150(8) -0.0019(8)

loop_
_atom_type_symbol
_atom_type_description
_atom_type_scat_dispersion_real
_atom_type_scat_dispersion_imag
_atom_type_scat_source
C C 0.0033 0.0016 'International Tables Vol C Tables 4.2.6.8 and 6.1.1.4'
Cu Cu 0.3201 1.2651 'International Tables Vol C Tables 4.2.6.8 and 6.1.1.4'
O O 0.0106 0.0060 'International Tables Vol C Tables 4.2.6.8 and 6.1.1.4'
H H 0.0000 0.0000 'International Tables Vol C Tables 4.2.6.8 and 6.1.1.4'

loop_
_geom_angle_atom_site_label_1
_geom_angle_atom_site_label_2
_geom_angle_atom_site_label_3
_geom_angle
_geom_angle_site_symmetry_1
_geom_angle_site_symmetry_3
C2 C1 C6 121.6(3) . .
C2 C1 C7 119.1(2) . .
C6 C1 C7 119.3(2) . .
C1 C2 C3 119.6(3) . .
C1 C2 H2 120.2 . .
C3 C2 H2 120.2 . .
C4 C3 C2 118.8(2) . .
C4 C3 C8 122.1(2) . .
C2 C3 C8 119.0(2) . .
C3 C4 C5 122.3(2) . .
C3 C4 H4 118.9 . .
C5 C4 H4 118.9 . .
O5 C5 C4 116.2(2) . .
O5 C5 C6 124.6(2) . .
C4 C5 C6 119.2(2) . .
C1 C6 C5 118.4(3) . .
C1 C6 H6 120.8 . .
C5 C6 H6 120.8 . .
O2 C7 O1 123.8(3) . .
O2 C7 C1 120.0(3) . .
O1 C7 C1 115.9(2) . .
O3 C8 O4 127.3(2) . .
O3 C8 C3 116.7(2) . .
O4 C8 C3 115.9(2) . .
O5 C9 C10 109.3(2) . .
O5 C9 H9A 109.8 . .
C10 C9 H9A 109.8 . .
O5 C9 H9B 109.8 . .
C10 C9 H9B 109.8 . .
H9A C9 H9B 108.3 . .
C11 C10 C11 109.8(4) 3_557 .
C11 C10 C9 111.08(16) 3_557 .
C11 C10 C9 108.62(16) . .
C11 C10 C9 108.62(16) 3_557 3_557
C11 C10 C9 111.08(16) . 3_557
C9 C10 C9 107.6(3) . 3_557
O6 C11 C10 106.2(2) . .
O6 C11 H11A 110.5 . .
C10 C11 H11A 110.5 . .
O6 C11 H11B 110.5 . .
C10 C11 H11B 110.5 . .
H11A C11 H11B 108.7 . .
O6 C12 C17 115.6(2) . .
O6 C12 C13 125.1(3) . .
C17 C12 C13 119.2(3) . .
C12 C13 C14 120.9(2) . .
C12 C13 H13 119.6 . .
C14 C13 H13 119.6 . .
C13 C14 C15 118.8(2) . .
C13 C14 C18 118.9(2) . .
C15 C14 C18 122.1(2) . .
C16 C15 C14 120.4(2) . .
C16 C15 H15 119.8 . .
C14 C15 H15 119.8 . .
C17 C16 C15 119.6(2) . .
C17 C16 C19 119.4(2) . .
C15 C16 C19 121.0(2) . .
C12 C17 C16 121.1(2) . .
C12 C17 H17 119.5 . .
C16 C17 H17 119.5 . .
O7 C18 O8 124.7(2) . .
O7 C18 C14 118.3(2) . .
O8 C18 C14 116.9(2) . .
O9 C19 O10 124.0(2) . .
O9 C19 C16 120.1(2) . .
O10 C19 C16 115.8(2) . .
O1 Cu1 O1 90.76(12) 6_557 .
O1 Cu1 O10 168.02(8) 6_557 3_457
O1 Cu1 O10 88.76(10) . 3_457
O1 Cu1 O10 88.76(10) 6_557 8_465
O1 Cu1 O10 168.02(8) . 8_465
O10 Cu1 O10 89.24(15) 3_457 8_465
O1 Cu1 O1W 96.22(9) 6_557 .
O1 Cu1 O1W 96.22(9) . .
O10 Cu1 O1W 95.74(9) 3_457 .
O10 Cu1 O1W 95.74(9) 8_465 .
O1 Cu1 Cu2 84.49(6) 6_557 .
O1 Cu1 Cu2 84.49(6) . .
O10 Cu1 Cu2 83.54(6) 3_457 .
O10 Cu1 Cu2 83.54(6) 8_465 .
O1W Cu1 Cu2 178.98(10) . .
O2 Cu2 O2 91.95(14) 6_557 .
O2 Cu2 O9 88.37(9) 6_557 8_465
O2 Cu2 O9 167.97(8) . 8_465
O2 Cu2 O9 167.97(8) 6_557 3_457
O2 Cu2 O9 88.37(9) . 3_457
O9 Cu2 O9 88.84(13) 8_465 3_457
O2 Cu2 O2W 94.51(8) 6_557 .
O2 Cu2 O2W 94.51(8) . .
O9 Cu2 O2W 97.45(8) 8_465 .
O9 Cu2 O2W 97.45(8) 3_457 .
O2 Cu2 Cu1 83.61(6) 6_557 .
O2 Cu2 Cu1 83.61(6) . .
O9 Cu2 Cu1 84.48(6) 8_465 .
O9 Cu2 Cu1 84.48(6) 3_457 .
O2W Cu2 Cu1 177.28(8) . .
O4 Cu3 O3 168.21(7) 5_657 1_655
O4 Cu3 O8 88.02(8) 5_657 5_757
O3 Cu3 O8 90.66(8) 1_655 5_757
O4 Cu3 O7 89.98(9) 5_657 .
O3 Cu3 O7 88.88(9) 1_655 .
O8 Cu3 O7 167.94(8) 5_757 .
O4 Cu3 O3W 97.26(7) 5_657 .
O3 Cu3 O3W 94.53(7) 1_655 .
O8 Cu3 O3W 96.99(7) 5_757 .
O7 Cu3 O3W 95.06(8) . .
O4 Cu3 Cu3 85.56(5) 5_657 5_757
O3 Cu3 Cu3 82.66(5) 1_655 5_757
O8 Cu3 Cu3 85.41(6) 5_757 5_757
O7 Cu3 Cu3 82.58(6) . 5_757
O3W Cu3 Cu3 176.34(6) . 5_757
C7 O1 Cu1 124.59(18) . .
C7 O2 Cu2 123.12(19) . .
C8 O3 Cu3 123.93(16) . 1_455
C8 O4 Cu3 120.36(16) . 5_657
C5 O5 C9 120.8(2) . .
C12 O6 C11 119.9(2) . .
C18 O7 Cu3 125.52(17) . .
C18 O8 Cu3 121.67(17) . 5_757
C19 O9 Cu2 122.49(16) . 3_657
C19 O10 Cu1 125.40(17) . 3_657
Cu1 O1W H1X 109.4 . .
Cu1 O1W H1Y 109.4 . .
H1X O1W H1Y 109.5 . .
Cu2 O2W H2Y 108.9 . .
Cu2 O2W H2X 109.2 . .
H2Y O2W H2X 109.5 . .
Cu3 O3W H3X 109.3 . .
Cu3 O3W H3Y 109.0 . .
H3X O3W H3Y 109.5 . .

loop_
_geom_bond_atom_site_label_1
_geom_bond_atom_site_label_2
_geom_bond_distance
_geom_bond_site_symmetry_2
C1 C2 1.375(4) .
C1 C6 1.395(4) .
C1 C7 1.484(4) .
C2 C3 1.391(4) .
C2 H2 0.9300 .
C3 C4 1.371(4) .
C3 C8 1.501(4) .
C4 C5 1.379(4) .
C4 H4 0.9300 .
C5 O5 1.343(3) .
C5 C6 1.397(4) .
C6 H6 0.9300 .
C7 O2 1.262(3) .
C7 O1 1.271(3) .
C8 O3 1.239(3) .
C8 O4 1.260(3) .
C9 O5 1.391(3) .
C9 C10 1.524(4) .
C9 H9A 0.9700 .
C9 H9B 0.9700 .
C10 C11 1.523(4) 3_557
C10 C11 1.523(4) .
C10 C9 1.524(4) 3_557
C11 O6 1.421(3) .
C11 H11A 0.9700 .
C11 H11B 0.9700 .
C12 O6 1.334(3) .
C12 C17 1.367(4) .
C12 C13 1.387(4) .
C13 C14 1.388(4) .
C13 H13 0.9300 .
C14 C15 1.389(4) .
C14 C18 1.471(4) .
C15 C16 1.383(4) .
C15 H15 0.9300 .
C16 C17 1.381(4) .
C16 C19 1.467(4) .
C17 H17 0.9300 .
C18 O7 1.243(3) .
C18 O8 1.275(3) .
C19 O9 1.259(3) .
C19 O10 1.268(3) .
Cu1 O1 1.9143(19) 6_557
Cu1 O1 1.9143(19) .
Cu1 O10 1.9291(18) 3_457
Cu1 O10 1.9291(18) 8_465
Cu1 O1W 2.144(3) .
Cu1 Cu2 2.6371(7) .
Cu2 O2 1.969(2) 6_557
Cu2 O2 1.969(2) .
Cu2 O9 1.9687(18) 8_465
Cu2 O9 1.9687(18) 3_457
Cu2 O2W 2.149(3) .
Cu3 O4 1.9461(19) 5_657
Cu3 O3 1.9524(19) 1_655
Cu3 O8 1.955(2) 5_757
Cu3 O7 1.9596(19) .
Cu3 O3W 2.1623(17) .
Cu3 Cu3 2.6395(7) 5_757
O3 Cu3 1.9524(19) 1_455
O4 Cu3 1.9461(18) 5_657
O8 Cu3 1.955(2) 5_757
O9 Cu2 1.9687(18) 3_657
O10 Cu1 1.9291(18) 3_657
O1W H1X 0.9600 .
O1W H1Y 0.9600 .
O2W H2Y 0.9600 .
O2W H2X 0.9600 .
O3W H3X 0.9600 .
O3W H3Y 0.9600 .

loop_
_geom_torsion_atom_site_label_1
_geom_torsion_atom_site_label_2
_geom_torsion_atom_site_label_3
_geom_torsion_atom_site_label_4
_geom_torsion
_geom_torsion_site_symmetry_1
_geom_torsion_site_symmetry_4
C6 C1 C2 C3 3.0(5) . .
C7 C1 C2 C3 -175.6(3) . .
C1 C2 C3 C4 -3.2(5) . .
C1 C2 C3 C8 173.0(3) . .
C2 C3 C4 C5 2.8(5) . .
C8 C3 C4 C5 -173.3(3) . .
C3 C4 C5 O5 176.1(3) . .
C3 C4 C5 C6 -2.0(5) . .
C2 C1 C6 C5 -2.2(5) . .
C7 C1 C6 C5 176.4(3) . .
O5 C5 C6 C1 -176.2(3) . .
C4 C5 C6 C1 1.6(5) . .
C2 C1 C7 O2 178.4(3) . .
C6 C1 C7 O2 -0.2(5) . .
C2 C1 C7 O1 4.2(4) . .
C6 C1 C7 O1 -174.4(3) . .
C4 C3 C8 O3 166.5(3) . .
C2 C3 C8 O3 -9.6(4) . .
C4 C3 C8 O4 -9.8(4) . .
C2 C3 C8 O4 174.2(3) . .
O5 C9 C10 C11 174.9(2) . 3_557
O5 C9 C10 C11 54.0(3) . .
O5 C9 C10 C9 -66.3(2) . 3_557
C11 C10 C11 O6 63.3(2) 3_557 .
C9 C10 C11 O6 -175.1(2) . .
C9 C10 C11 O6 -56.9(3) 3_557 .
O6 C12 C13 C14 178.0(3) . .
C17 C12 C13 C14 -1.9(5) . .
C12 C13 C14 C15 0.6(5) . .
C12 C13 C14 C18 -175.0(3) . .
C13 C14 C15 C16 0.5(5) . .
C18 C14 C15 C16 175.9(3) . .
C14 C15 C16 C17 -0.3(5) . .
C14 C15 C16 C19 -177.7(3) . .
O6 C12 C17 C16 -177.7(3) . .
C13 C12 C17 C16 2.2(6) . .
C15 C16 C17 C12 -1.1(5) . .
C19 C16 C17 C12 176.3(3) . .
C13 C14 C18 O7 3.2(4) . .
C15 C14 C18 O7 -172.2(3) . .
C13 C14 C18 O8 179.7(3) . .
C15 C14 C18 O8 4.3(4) . .
C17 C16 C19 O9 -173.9(3) . .
C15 C16 C19 O9 3.5(5) . .
C17 C16 C19 O10 3.7(4) . .
C15 C16 C19 O10 -178.9(3) . .
O1 Cu1 Cu2 O2 0.70(9) 6_557 6_557
O1 Cu1 Cu2 O2 92.00(9) . 6_557
O10 Cu1 Cu2 O2 -178.63(10) 3_457 6_557
O10 Cu1 Cu2 O2 -88.67(10) 8_465 6_557
O1 Cu1 Cu2 O2 -92.00(9) 6_557 .
O1 Cu1 Cu2 O2 -0.70(9) . .
O10 Cu1 Cu2 O2 88.67(10) 3_457 .
O10 Cu1 Cu2 O2 178.63(10) 8_465 .
O1 Cu1 Cu2 O9 89.67(9) 6_557 8_465
O1 Cu1 Cu2 O9 -179.04(9) . 8_465
O10 Cu1 Cu2 O9 -89.66(10) 3_457 8_465
O10 Cu1 Cu2 O9 0.30(10) 8_465 8_465
O1 Cu1 Cu2 O9 179.04(9) 6_557 3_457
O1 Cu1 Cu2 O9 -89.67(9) . 3_457
O10 Cu1 Cu2 O9 -0.30(10) 3_457 3_457
O10 Cu1 Cu2 O9 89.66(10) 8_465 3_457
O2 C7 O1 Cu1 -7.6(4) . .
C1 C7 O1 Cu1 166.30(19) . .
O1 Cu1 O1 C7 88.6(2) 6_557 .
O10 Cu1 O1 C7 -79.4(2) 3_457 .
O10 Cu1 O1 C7 1.0(6) 8_465 .
O1W Cu1 O1 C7 -175.1(2) . .
Cu2 Cu1 O1 C7 4.2(2) . .
O1 C7 O2 Cu2 6.5(4) . .
C1 C7 O2 Cu2 -167.2(2) . .
O2 Cu2 O2 C7 -85.8(3) 6_557 .
O9 Cu2 O2 C7 5.5(6) 8_465 .
O9 Cu2 O2 C7 82.1(2) 3_457 .
O2W Cu2 O2 C7 179.5(2) . .
Cu1 Cu2 O2 C7 -2.5(2) . .
O4 C8 O3 Cu3 5.9(4) . 1_455
C3 C8 O3 Cu3 -169.88(18) . 1_455
O3 C8 O4 Cu3 -5.1(4) . 5_657
C3 C8 O4 Cu3 170.62(18) . 5_657
C4 C5 O5 C9 -178.6(3) . .
C6 C5 O5 C9 -0.7(5) . .
C10 C9 O5 C5 172.4(3) . .
C17 C12 O6 C11 178.7(3) . .
C13 C12 O6 C11 -1.2(6) . .
C10 C11 O6 C12 -169.0(3) . .
O8 C18 O7 Cu3 -4.6(4) . .
C14 C18 O7 Cu3 171.6(2) . .
O4 Cu3 O7 C18 88.6(2) 5_657 .
O3 Cu3 O7 C18 -79.6(2) 1_655 .
O8 Cu3 O7 C18 8.3(6) 5_757 .
O3W Cu3 O7 C18 -174.1(2) . .
Cu3 Cu3 O7 C18 3.1(2) 5_757 .
O7 C18 O8 Cu3 2.9(4) . 5_757
C14 C18 O8 Cu3 -173.30(19) . 5_757
O10 C19 O9 Cu2 -2.9(4) . 3_657
C16 C19 O9 Cu2 174.4(2) . 3_657
O9 C19 O10 Cu1 2.6(4) . 3_657
C16 C19 O10 Cu1 -174.8(2) . 3_657
